data_7100645
loop_
_publ_author_name
'Satoshi Kawata'
'Keiichi Adachi'
'Akira Fuyuhiro'
'Shinya Hayami'
'Sumio Kaizaki'
'Motomi Katada'
'Yonezo Maeda'
'Ko Yoneda'

_publ_section_title
;
A Steep Single [HS-HS] to [LS-LS] Spin Transition in a
4,4'-Bipyridine Linked One-Dimensional Coordination Polymer Constructed
from a Pyrazolato Bridged Fe(II) Dimer
;
_journal_name_full 'Chemical Communications'
_journal_paper_doi 10.1039/b512266j
_journal_year 2006
_chemical_formula_moiety 'C39 H30 Fe2 N12 O S2 '
_chemical_formula_sum 'C39 H30 Fe2 N12 O S2'
_chemical_formula_weight 858.56
_space_group_IT_number 2
_space_group_name_Hall '-P 1'
_space_group_name_H-M_alt 'P -1'
_symmetry_cell_setting triclinic
_symmetry_Int_Tables_number 2
_symmetry_space_group_name_Hall '-P 1'
_symmetry_space_group_name_H-M 'P -1'
_cell_angle_alpha 78.50(6)
_cell_angle_beta 73.16(5)
_cell_angle_gamma 70.91(5)
_cell_formula_units_Z 1
_cell_length_a 9.529(3)
_cell_length_b 10.386(4)
_cell_length_c 10.680(4)
_cell_measurement_temperature 200
_cell_volume 949.6(6)
_exptl_crystal_density_diffrn 1.501
_cod_original_formula_sum 'C39 H30 Fe2 N12 O S2 '
_cod_database_code 7100645

loop_
_symmetry_equiv_pos_site_id
_symmetry_equiv_pos_as_xyz
1 +X,+Y,+Z
2 -X,-Y,-Z

loop_
_atom_site_label
_atom_site_type_symbol
_atom_site_fract_x
_atom_site_fract_y
_atom_site_fract_z
_atom_site_U_iso_or_equiv
_atom_site_adp_type
_atom_site_occupancy
_atom_site_symmetry_multiplicity
_atom_site_calc_flag
_atom_site_refinement_flags
_atom_site_disorder_assembly
_atom_site_disorder_group
Fe(1) Fe 0.46544(4) 0.30398(4) 0.54015(4) 0.02197(14) Uani 1.00 1 d . . .
S(1) S 0.83174(11) 0.09037(9) 0.15827(9) 0.0513(2) Uani 1.00 1 d . . .
O(1) O 0.530(2) 0.6203(13) -0.0314(18) 0.310(11) Uani 0.50 1 d P . .
N(1) N 0.5762(2) 0.1383(2) 0.6834(2) 0.0260(5) Uani 1.00 1 d . . .
N(2) N 0.6093(2) 0.3866(2) 0.5941(2) 0.0216(5) Uani 1.00 1 d . . .
N(3) N 0.6407(2) 0.5089(2) 0.5596(2) 0.0222(5) Uani 1.00 1 d . . .
N(4) N 0.7224(2) 0.7358(2) 0.5177(2) 0.0259(5) Uani 1.00 1 d . . .
N(5) N 0.2872(2) 0.3678(2) 0.7237(2) 0.0230(5) Uani 1.00 1 d . . .
N(6) N 0.6246(2) 0.2095(2) 0.3783(2) 0.0325(6) Uani 1.00 1 d . . .
C(1) C 0.5461(3) 0.0186(2) 0.7345(2) 0.0364(7) Uani 1.00 1 d . . .
C(2) C 0.6127(4) -0.0703(3) 0.8296(3) 0.0510(9) Uani 1.00 1 d . . .
C(3) C 0.7158(4) -0.0360(3) 0.8728(3) 0.0595(11) Uani 1.00 1 d . . .
C(4) C 0.7498(4) 0.0859(3) 0.8212(3) 0.0487(9) Uani 1.00 1 d . . .
C(5) C 0.6770(3) 0.1722(2) 0.7286(2) 0.0289(6) Uani 1.00 1 d . . .
C(6) C 0.6987(3) 0.3077(2) 0.6745(2) 0.0256(6) Uani 1.00 1 d . . .
C(7) C 0.7902(3) 0.3786(2) 0.6921(2) 0.0316(7) Uani 1.00 1 d . . .
C(8) C 0.7498(3) 0.5055(2) 0.6179(2) 0.0243(6) Uani 1.00 1 d . . .
C(9) C 0.8023(3) 0.6282(2) 0.5900(2) 0.0273(6) Uani 1.00 1 d . . .
C(10) C 0.9240(3) 0.6358(3) 0.6308(3) 0.0373(7) Uani 1.00 1 d . . .
C(11) C 0.9686(3) 0.7553(3) 0.5960(3) 0.0490(9) Uani 1.00 1 d . . .
C(12) C 0.8892(3) 0.8637(3) 0.5228(3) 0.0448(8) Uani 1.00 1 d . . .
C(13) C 0.7683(3) 0.8503(2) 0.4869(2) 0.0332(7) Uani 1.00 1 d . . .
C(14) C 0.2689(3) 0.4892(2) 0.7575(2) 0.0289(6) Uani 1.00 1 d . . .
C(15) C 0.1592(3) 0.5439(2) 0.8641(2) 0.0305(7) Uani 1.00 1 d . . .
C(16) C 0.0604(2) 0.4714(2) 0.9430(2) 0.0216(6) Uani 1.00 1 d . . .
C(17) C 0.0815(3) 0.3422(2) 0.9077(2) 0.0263(6) Uani 1.00 1 d . . .
C(18) C 0.1945(3) 0.2958(2) 0.7999(2) 0.0272(6) Uani 1.00 1 d . . .
C(19) C 0.7112(3) 0.1622(2) 0.2858(2) 0.0293(6) Uani 1.00 1 d . . .
C(20) C 0.5000 0.5000 0.0000 0.174(5) Uani 1.00 2 d S . .
H(1) H 0.4755 -0.0062 0.7037 0.044 Uiso 1.00 1 c R . .
H(2) H 0.5873 -0.1537 0.8642 0.061 Uiso 1.00 1 c R . .
H(3) H 0.7638 -0.0956 0.9379 0.071 Uiso 1.00 1 c R . .
H(4) H 0.8227 0.1103 0.8491 0.058 Uiso 1.00 1 c R . .
H(5) H 0.8641 0.3478 0.7432 0.038 Uiso 1.00 1 c R . .
H(6) H 0.9768 0.5599 0.6821 0.045 Uiso 1.00 1 c R . .
H(7) H 1.0527 0.7620 0.6225 0.059 Uiso 1.00 1 c R . .
H(8) H 0.9177 0.9464 0.4974 0.054 Uiso 1.00 1 c R . .
H(9) H 0.7134 0.9264 0.4373 0.040 Uiso 1.00 1 c R . .
H(10) H 0.3351 0.5414 0.7052 0.035 Uiso 1.00 1 c R . .
H(11) H 0.1514 0.6317 0.8836 0.037 Uiso 1.00 1 c R . .
H(12) H 0.0179 0.2869 0.9583 0.032 Uiso 1.00 1 c R . .
H(13) H 0.2074 0.2075 0.7784 0.033 Uiso 1.00 1 c R . .

loop_
_atom_site_aniso_label
_atom_site_aniso_U_11
_atom_site_aniso_U_22
_atom_site_aniso_U_33
_atom_site_aniso_U_12
_atom_site_aniso_U_13
_atom_site_aniso_U_23
Fe(1) 0.0227(2) 0.0210(2) 0.0235(2) -0.00891(17) -0.00529(17) -0.00164(16)
S(1) 0.0593(6) 0.0420(5) 0.0468(5) -0.0244(4) 0.0153(4) -0.0170(4)
O(1) 0.40(2) 0.32(2) 0.274(18) -0.218(19) -0.153(18) 0.126(17)
N(1) 0.0269(13) 0.0206(12) 0.0278(13) -0.0069(10) -0.0029(10) -0.0024(10)
N(2) 0.0217(11) 0.0229(12) 0.0226(12) -0.0099(9) -0.0063(9) -0.0005(9)
N(3) 0.0225(12) 0.0232(12) 0.0232(12) -0.0116(10) -0.0042(10) -0.0010(9)
N(4) 0.0268(12) 0.0262(12) 0.0286(13) -0.0134(10) -0.0042(10) -0.0061(10)
N(5) 0.0223(12) 0.0222(12) 0.0236(12) -0.0083(10) -0.0015(10) -0.0034(9)
N(6) 0.0339(14) 0.0323(14) 0.0325(14) -0.0140(11) -0.0047(12) -0.0038(11)
C(1) 0.0399(18) 0.0233(16) 0.0439(19) -0.0112(14) -0.0070(15) -0.0006(14)
C(2) 0.060(2) 0.0300(19) 0.057(2) -0.0203(17) -0.0105(19) 0.0142(16)
C(3) 0.074(2) 0.042(2) 0.062(2) -0.018(2) -0.035(2) 0.0243(18)
C(4) 0.060(2) 0.037(2) 0.057(2) -0.0166(17) -0.0373(19) 0.0145(16)
C(5) 0.0300(16) 0.0246(15) 0.0301(16) -0.0058(13) -0.0080(13) -0.0009(12)
C(6) 0.0282(15) 0.0218(14) 0.0269(15) -0.0068(12) -0.0096(12) 0.0003(11)
C(7) 0.0321(17) 0.0323(17) 0.0363(17) -0.0107(14) -0.0195(14) 0.0021(13)
C(8) 0.0240(14) 0.0251(15) 0.0281(15) -0.0107(12) -0.0075(12) -0.0046(12)
C(9) 0.0244(15) 0.0306(16) 0.0295(16) -0.0101(13) -0.0055(12) -0.0069(13)
C(10) 0.0342(17) 0.0416(19) 0.0455(19) -0.0173(15) -0.0183(15) -0.0021(15)
C(11) 0.045(2) 0.056(2) 0.064(2) -0.0281(18) -0.0253(18) -0.0067(19)
C(12) 0.047(2) 0.042(2) 0.059(2) -0.0312(17) -0.0137(18) -0.0029(17)
C(13) 0.0361(17) 0.0323(17) 0.0358(17) -0.0181(14) -0.0059(14) -0.0040(13)
C(14) 0.0293(16) 0.0285(16) 0.0302(16) -0.0168(13) 0.0023(13) -0.0059(13)
C(15) 0.0340(16) 0.0260(15) 0.0332(16) -0.0156(13) 0.0009(14) -0.0089(13)
C(16) 0.0233(14) 0.0222(14) 0.0190(13) -0.0076(11) -0.0054(11) 0.0004(11)
C(17) 0.0296(16) 0.0219(15) 0.0257(15) -0.0123(12) -0.0004(13) -0.0002(11)
C(18) 0.0310(15) 0.0204(14) 0.0289(16) -0.0062(12) -0.0047(13) -0.0061(12)
C(19) 0.0310(16) 0.0258(15) 0.0367(18) -0.0158(13) -0.0109(14) 0.0006(13)
C(20) 0.114(8) 0.251(17) 0.166(13) -0.048(10) -0.005(8) -0.099(14)

loop_
_geom_bond_atom_site_label_1
_geom_bond_atom_site_label_2
_geom_bond_distance
_geom_bond_publ_flag
_geom_bond_site_symmetry_1
_geom_bond_site_symmetry_2
Fe(1) N(1) 2.261(2) ? . .
Fe(1) N(2) 2.090(2) ? . .
Fe(1) N(3) 2.109(2) ? . 66602
Fe(1) N(4) 2.233(2) ? . 66602
Fe(1) N(5) 2.2400(19) ? . .
Fe(1) N(6) 2.106(2) ? . .
S(1) C(19) 1.633(2) ? . .
O(1) C(20) 1.327(17) ? . .
N(1) C(1) 1.340(3) ? . .
N(1) C(5) 1.355(4) ? . .
N(2) N(3) 1.356(3) ? . .
N(2) C(6) 1.350(3) ? . .
N(3) C(8) 1.346(4) ? . .
N(4) C(9) 1.365(3) ? . .
N(4) C(13) 1.347(4) ? . .
N(5) C(14) 1.323(4) ? . .
N(5) C(18) 1.332(3) ? . .
N(6) C(19) 1.164(3) ? . .
C(1) C(2) 1.379(4) ? . .
C(2) C(3) 1.365(7) ? . .
C(3) C(4) 1.378(5) ? . .
C(4) C(5) 1.378(4) ? . .
C(5) C(6) 1.468(4) ? . .
C(6) C(7) 1.380(5) ? . .
C(7) C(8) 1.394(3) ? . .
C(8) C(9) 1.464(4) ? . .
C(9) C(10) 1.381(5) ? . .
C(10) C(11) 1.389(5) ? . .
C(11) C(12) 1.373(4) ? . .
C(12) C(13) 1.369(5) ? . .
C(14) C(15) 1.375(3) ? . .
C(15) C(16) 1.384(4) ? . .
C(16) C(16) 1.480(3) ? . 56702
C(16) C(17) 1.402(4) ? . .
C(17) C(18) 1.372(3) ? . .
C(1) H(1) 0.950 ? . .
C(2) H(2) 0.950 ? . .
C(3) H(3) 0.950 ? . .
C(4) H(4) 0.950 ? . .
C(7) H(5) 0.950 ? . .
C(10) H(6) 0.950 ? . .
C(11) H(7) 0.950 ? . .
C(12) H(8) 0.950 ? . .
C(13) H(9) 0.950 ? . .
C(14) H(10) 0.950 ? . .
C(15) H(11) 0.950 ? . .
C(17) H(12) 0.950 ? . .
C(18) H(13) 0.950 ? . .
